data_1576040
loop_
_publ_author_name
'Huang, Jin-Yu'
'Qin, Xin-Ting'
'Rao, Han-Wen'
'Chen, Zhi-Chao'
'Zhu, Lei'
'Ouyang, Qin'
'Du, Wei'
'Chen, Ying-Chun'

_publ_section_title
;
 Palladium-catalysed asymmetric annulations of Morita-Baylis-Hillman
 carbonates with allenes or alkenes <i>via</i> migratory insertion.
;
_journal_issue 47
_journal_name_full 'Chemical science'
_journal_page_first 22456
_journal_page_last 22464
_journal_paper_doi 10.1039/d5sc06910f
_journal_volume 16
_journal_year 2025
_chemical_absolute_configuration unk
_chemical_formula_moiety 'C30 H26 Cl F2 N O4'
_chemical_formula_sum 'C30 H26 Cl F2 N O4'
_chemical_formula_weight 537.97
_space_group_crystal_system monoclinic
_space_group_IT_number 4
_space_group_name_Hall 'P 2yb'
_space_group_name_H-M_alt 'P 1 21 1'
_atom_sites_solution_hydrogens geom
_atom_sites_solution_primary dual
_audit_block_doi 10.5517/ccdc.csd.cc2p3n7q
_audit_creation_date 2024-09-19
_audit_creation_method
;
Olex2 1.5
(compiled 2024.02.16 svn.r378c4104 for OlexSys, GUI svn.r6928)
;
_audit_update_record
;
2025-07-26 deposited with the CCDC.	2025-10-16 downloaded from the CCDC.
;
_cell_angle_alpha 90
_cell_angle_beta 113.066(4)
_cell_angle_gamma 90
_cell_formula_units_Z 2
_cell_length_a 15.7945(6)
_cell_length_b 5.0027(2)
_cell_length_c 17.3264(6)
_cell_measurement_reflns_used 10502
_cell_measurement_temperature 175(5)
_cell_measurement_theta_max 73.0320
_cell_measurement_theta_min 3.2080
_cell_volume 1259.60(9)
_computing_cell_refinement 'CrysAlisPro 1.171.42.100a (Rigaku OD, 2023)'
_computing_data_collection 'CrysAlisPro 1.171.42.100a (Rigaku OD, 2023)'
_computing_data_reduction 'CrysAlisPro 1.171.42.100a (Rigaku OD, 2023)'
_computing_molecular_graphics 'Olex2 1.5 (Dolomanov et al., 2009)'
_computing_publication_material 'Olex2 1.5 (Dolomanov et al., 2009)'
_computing_structure_refinement 'SHELXL 2018/3 (Sheldrick, 2015)'
_computing_structure_solution 'SHELXT 2018/2 (Sheldrick, 2018)'
_diffrn_ambient_environment N~2~
_diffrn_ambient_temperature 175(5)
_diffrn_detector 'Hybrid Pixel Array Detector'
_diffrn_detector_area_resol_mean 5.8140
_diffrn_measured_fraction_theta_full 0.997
_diffrn_measured_fraction_theta_max 0.997
_diffrn_measurement_details
;
List of Runs (angles in degrees, time in seconds):

  # Type    Start    End  Width  t~exp~   \w     \q     \k     \f   Frames
#--------------------------------------------------------------------------
  1  \w    -86.00 -14.00   1.00    1.00    --    0.00 -57.00  60.00   72
  2  \w     27.00  53.00   1.00    1.00    --    0.00  57.00  30.00   26
  3  \w    -20.00   6.00   1.00    1.00    --    0.00  57.00 -90.00   26
  4  \w    -86.00  -2.00   1.00    1.00    --    0.00 -16.00-163.36   84
  5  \w     28.00  84.00   1.00    1.00    --    0.00  57.00   0.00   56
  6  \w      3.00  70.00   1.00    1.00    --    0.00 -16.00-163.36   67
  7  \w    -27.00  23.00   1.00    1.00    --    0.00  57.00  30.00   50
  8  \w    -26.00   2.00   1.00    1.00    --    0.00  57.00   0.00   28
  9  \w     -5.00  21.00   1.00    1.00    --    0.00 -57.00  60.00   26
 10  \w    -22.00  52.00   1.00    1.00    --    0.00  77.00  60.00   74
 11  \w     47.00  89.00   1.00    1.00    --    0.00  57.00 -90.00   42
 12  \w    -10.00  41.00   1.00    1.00    --    0.00  57.00  60.00   51
 13  \w     79.00 127.00   1.00    1.00    --   92.10 -82.00 -60.00   48
 14  \w     45.00 126.00   1.00    1.00    --   92.10 -82.00 120.00   81
 15  \w    142.00 167.00   1.00    1.00    --   92.10  65.00-168.21   25
 16  \w     58.00  89.00   1.00    1.00    --   92.10  80.00 -89.39   31
 17  \w    146.00 172.00   1.00    1.00    --   92.10  74.00 152.16   26
 18  \w     63.00 102.00   1.00    1.00    --   92.10  65.00-168.21   39
 19  \w     66.00 182.00   1.00    1.00    --   92.10  44.00  68.40  116
 20  \w     59.00  91.00   1.00    1.00    --   92.10  77.00 -30.00   32
 21  \w     59.00  85.00   1.00    1.00    --   92.10  77.00 120.00   26
 22  \w     60.00  86.00   1.00    1.00    --   92.10  74.00 152.16   26
 23  \w     66.00 103.00   1.00    1.00    --   92.10  45.00 -60.00   37
 24  \w    129.00 175.00   1.00    1.00    --   92.10  45.00 -60.00   46
 25  \w      4.00 120.00   1.00    1.00    --   92.10 -61.00  90.00  116
 26  \w     57.00  85.00   1.00    1.00    --   92.10  82.00 -60.00   28
 27  \w     57.00  83.00   1.00    1.00    --   92.10  82.00  90.00   26
 28  \w    109.00 179.00   1.00    1.00    --   92.10  82.00  90.00   70
 29  \w     57.00  91.00   1.00    1.00    --   92.10  82.00 150.00   34
 30  \w     64.00  90.00   1.00    1.00    --   92.10  61.00-120.00   26
 31  \w    127.00 153.00   1.00    1.00    --   92.10  82.00-150.00   26
 32  \w     57.00  82.00   1.00    1.00    --   92.10  82.00-150.00   25
 33  \w     58.00  84.00   1.00    1.00    --   92.10  79.00  -1.28   26
 34  \w     59.00  85.00   1.00    1.00    --   92.10  76.00  28.17   26
 35  \w     57.00  83.00   1.00    1.00    --   92.10  82.00 120.00   26
 36  \w     60.00  86.00   1.00    1.00    --   92.10  82.00 -30.00   26
 37  \w     57.00 114.00   1.00    1.00    --   92.10 -82.00  30.00   57
 38  \w     59.00  85.00   1.00    1.00    --   92.10  82.00-120.00   26
 39  \w     60.00  85.00   1.00    1.00    --   92.10  77.00 -60.00   25
 40  \w    117.00 179.00   1.00    1.00    --   92.10  82.00-180.00   62
 41  \w     66.00  92.00   1.00    1.00    --   92.10  45.00-120.00   26
 42  \w     66.00 118.00   1.00    1.00    --   92.10  52.00-116.86   52
 43  \w     60.00  86.00   1.00    1.00    --   92.10  77.00 -90.00   26
 44  \w     60.00  85.00   1.00    1.00    --   92.10  77.00  30.00   25
 45  \w    122.00 148.00   1.00    1.00    --   92.10  77.00  30.00   26
 46  \w     59.00 103.00   1.00    1.00    --   92.10  77.00  60.00   44
 47  \w      4.00 128.00   1.00    1.00    --   92.10 -82.00-150.00  124
 48  \w    100.00 177.00   1.00    1.00    --   92.10  63.00 106.36   77
 49  \w     66.00 164.00   1.00    1.00    --   92.10  45.00 -30.00   98
 50  \w     67.00 134.00   1.00    1.00    --   92.10  45.00   0.00   67
 51  \w    140.00 179.00   1.00    1.00    --   92.10  45.00   0.00   39
 52  \w     67.00  93.00   1.00    1.00    --   92.10  45.00  30.00   26
 53  \w     68.00  95.00   1.00    1.00    --   92.10  61.00 120.00   27
 54  \w    143.00 182.00   1.00    1.00    --   92.10  61.00 120.00   39
 55  \w     57.00  88.00   1.00    1.00    --   92.10  82.00-180.00   31
 56  \w     99.00 124.00   1.00    1.00    --   92.10 -77.00-120.00   25
 57  \w     64.00  90.00   1.00    1.00    --   92.10  82.00  60.00   26
 58  \w      7.00  78.00   1.00    1.00    --   92.10 -77.00-120.00   71
 59  \w    129.00 175.00   1.00    1.00    --   92.10  48.00 157.56   46
 60  \w     66.00  94.00   1.00    1.00    --   92.10  48.00 157.56   28
 61  \w     68.00 126.00   1.00    1.00    --   92.10  45.00-180.00   58
 62  \w    130.00 156.00   1.00    1.00    --   92.10  45.00-180.00   26
 63  \w    136.00 182.00   1.00    1.00    --   92.10  61.00-120.00   46
 64  \w     59.00  98.00   1.00    1.00    --   92.10  77.00-120.00   39
 65  \w     67.00  93.00   1.00    1.00    --   92.10  49.00  35.46   26
 66  \w     64.00  90.00   1.00    1.00    --   92.10  63.00 106.36   26
 67  \w     66.00  93.00   1.00    1.00    --   92.10  50.00  65.43   27
;
_diffrn_measurement_device 'four-circle diffractometer'
_diffrn_measurement_device_type 'XtaLAB AFC12 (RINC): Kappa dual home/near'
_diffrn_measurement_method '\w scans'
_diffrn_orient_matrix_type 'CrysAlisPro convention (1999,Acta A55,543-557)'
_diffrn_orient_matrix_UB_11 -0.0522013000
_diffrn_orient_matrix_UB_12 -0.0519976000
_diffrn_orient_matrix_UB_13 -0.0945239000
_diffrn_orient_matrix_UB_21 -0.0203061000
_diffrn_orient_matrix_UB_22 0.3014605000
_diffrn_orient_matrix_UB_23 -0.0146516000
_diffrn_orient_matrix_UB_31 0.0899284000
_diffrn_orient_matrix_UB_32 0.0375627000
_diffrn_orient_matrix_UB_33 -0.0135972000
_diffrn_radiation_monochromator mirror
_diffrn_radiation_probe x-ray
_diffrn_radiation_type 'Cu K\a'
_diffrn_radiation_wavelength 1.54184
_diffrn_reflns_av_R_equivalents 0.0703
_diffrn_reflns_av_unetI/netI 0.0487
_diffrn_reflns_Laue_measured_fraction_full 0.997
_diffrn_reflns_Laue_measured_fraction_max 0.997
_diffrn_reflns_limit_h_max 18
_diffrn_reflns_limit_h_min -18
_diffrn_reflns_limit_k_max 5
_diffrn_reflns_limit_k_min -5
_diffrn_reflns_limit_l_max 20
_diffrn_reflns_limit_l_min -20
_diffrn_reflns_number 23076
_diffrn_reflns_point_group_measured_fraction_full 0.995
_diffrn_reflns_point_group_measured_fraction_max 0.995
_diffrn_reflns_theta_full 67.073
_diffrn_reflns_theta_max 67.073
_diffrn_reflns_theta_min 3.214
_diffrn_source 'micro-focus sealed X-ray tube'
_diffrn_source_type 'Rigaku (Cu) X-ray Source'
_exptl_absorpt_coefficient_mu 1.800
_exptl_absorpt_correction_T_max 1.00000
_exptl_absorpt_correction_T_min 0.08334
_exptl_absorpt_correction_type multi-scan
_exptl_absorpt_process_details
;
CrysAlisPro 1.171.42.100a (Rigaku Oxford Diffraction, 2023)
Empirical absorption correction using spherical harmonics,
implemented in SCALE3 ABSPACK scaling algorithm.
;
_exptl_crystal_colour 'clear light colourless'
_exptl_crystal_colour_lustre clear
_exptl_crystal_colour_modifier light
_exptl_crystal_colour_primary colourless
_exptl_crystal_density_diffrn 1.418
_exptl_crystal_description block
_exptl_crystal_F_000 560
_exptl_crystal_size_max 0.26
_exptl_crystal_size_mid 0.14
_exptl_crystal_size_min 0.12
_refine_diff_density_max 0.234
_refine_diff_density_min -0.230
_refine_diff_density_rms 0.040
_refine_ls_abs_structure_details
;
 Flack x determined using 1418 quotients [(I+)-(I-)]/[(I+)+(I-)]
 (Parsons, Flack and Wagner, Acta Cryst. B69 (2013) 249-259).
;
_refine_ls_abs_structure_Flack -0.019(11)
_refine_ls_extinction_method none
_refine_ls_goodness_of_fit_ref 1.018
_refine_ls_hydrogen_treatment constr
_refine_ls_matrix_type full
_refine_ls_number_parameters 345
_refine_ls_number_reflns 4449
_refine_ls_number_restraints 1
_refine_ls_restrained_S_all 1.018
_refine_ls_R_factor_all 0.0458
_refine_ls_R_factor_gt 0.0390
_refine_ls_shift/su_max 0.000
_refine_ls_shift/su_mean 0.000
_refine_ls_structure_factor_coef Fsqd
_refine_ls_weighting_details 'w=1/[\s^2^(Fo^2^)+(0.0524P)^2^] where P=(Fo^2^+2Fc^2^)/3'
_refine_ls_weighting_scheme calc
_refine_ls_wR_factor_gt 0.0942
_refine_ls_wR_factor_ref 0.0984
_reflns_Friedel_coverage 0.774
_reflns_Friedel_fraction_full 0.993
_reflns_Friedel_fraction_max 0.993
_reflns_number_gt 3879
_reflns_number_total 4449
_reflns_threshold_expression 'I > 2\s(I)'
_cod_data_source_file d5sc06910f2.cif
_cod_data_source_block exp_4465_auto
_cod_depositor_comments 'Adding full bibliography for 1576040--1576044.cif.'
_cod_database_code 1576040
_shelx_shelxl_version_number 2018/3
_shelx_space_group_comment
;
The symmetry employed for this shelxl refinement is uniquely defined
by the following loop, which should always be used as a source of
symmetry information in preference to the above space-group names.
They are only intended as comments.
;
_olex2_refinement_description
;
1. Fixed Uiso
 At 1.2 times of:
  All C(H) groups, All C(H,H) groups
 At 1.5 times of:
  All C(H,H,H) groups
2.a Secondary CH2 refined with riding coordinates:
 C7(H7A,H7B), C8(H8A,H8B), C13(H13A,H13B)
2.b Aromatic/amide H refined with riding coordinates:
 C1(H1), C2(H2), C3(H3), C4(H4), C5(H5), C9(H9), C10(H10), C16(H16), C18(H18),
 C19(H19), C25(H25), C26(H26), C28(H28), C29(H29)
2.c Idealised Me refined as rotating group:
 C22(H22A,H22B,H22C), C30(H30A,H30B,H30C)
;
_olex2_submission_special_instructions 'No special instructions were received'
_oxdiff_exptl_absorpt_empirical_details
;
Empirical correction (ABSPACK) includes:
- Absorption correction using spherical harmonics
- Frame scaling
;
_oxdiff_exptl_absorpt_empirical_full_max 10.046
_oxdiff_exptl_absorpt_empirical_full_min 0.478

loop_
_space_group_symop_operation_xyz
'x, y, z'
'-x, y+1/2, -z'

loop_
_atom_site_label
_atom_site_type_symbol
_atom_site_fract_x
_atom_site_fract_y
_atom_site_fract_z
_atom_site_U_iso_or_equiv
_atom_site_adp_type
_atom_site_occupancy
_atom_site_site_symmetry_order
_atom_site_calc_flag
_atom_site_refinement_flags_posn
_atom_site_refinement_flags_adp
_atom_site_refinement_flags_occupancy
_atom_site_disorder_assembly
_atom_site_disorder_group
Cl1 Cl 0.53393(6) 1.0506(2) 0.68146(5) 0.0506(3) Uani 1 1 d . . . . .
F1 F 0.34550(14) 0.4698(5) -0.01314(12) 0.0480(6) Uani 1 1 d . . . . .
F2 F 0.34442(15) 0.8653(5) -0.06214(12) 0.0540(6) Uani 1 1 d . . . . .
O1 O 0.11767(17) 0.7749(6) 0.41066(13) 0.0484(7) Uani 1 1 d . . . . .
O2 O -0.05773(16) 0.0360(5) 0.07626(12) 0.0405(6) Uani 1 1 d . . . . .
O3 O 0.31063(16) 0.5069(5) 0.13095(14) 0.0434(6) Uani 1 1 d . . . . .
O4 O 0.28310(15) 0.8172(5) 0.02871(13) 0.0370(6) Uani 1 1 d . . . . .
N008 N 0.17827(18) 0.7173(6) 0.31289(15) 0.0318(6) Uani 1 1 d . . . . .
C1 C 0.7493(3) 1.1027(8) 0.3279(2) 0.0456(9) Uani 1 1 d . . . . .
H1 H 0.701484 1.221269 0.325791 0.055 Uiso 1 1 calc R U . . .
C2 C 0.8366(3) 1.1351(9) 0.3897(2) 0.0524(11) Uani 1 1 d . . . . .
H2 H 0.847731 1.273350 0.430118 0.063 Uiso 1 1 calc R U . . .
C3 C 0.9070(3) 0.9691(9) 0.3931(2) 0.0530(11) Uani 1 1 d . . . . .
H3 H 0.966933 0.992052 0.435438 0.064 Uiso 1 1 calc R U . . .
C4 C 0.8900(3) 0.7708(10) 0.3350(3) 0.0597(11) Uani 1 1 d . . . . .
H4 H 0.938516 0.654854 0.337189 0.072 Uiso 1 1 calc R U . . .
C5 C 0.8033(3) 0.7358(8) 0.2732(2) 0.0477(9) Uani 1 1 d . . . . .
H5 H 0.793208 0.597879 0.232827 0.057 Uiso 1 1 calc R U . . .
C6 C 0.7308(3) 0.8994(7) 0.2690(2) 0.0388(8) Uani 1 1 d . . . . .
C7 C 0.6360(3) 0.8424(8) 0.2034(2) 0.0433(9) Uani 1 1 d . . . . .
H7A H 0.615562 0.667549 0.216605 0.052 Uiso 1 1 calc R U . . .
H7B H 0.641262 0.823861 0.148536 0.052 Uiso 1 1 calc R U . . .
C8 C 0.5619(2) 1.0453(8) 0.1938(2) 0.0434(9) Uani 1 1 d . . . . .
H8A H 0.555966 1.064270 0.248333 0.052 Uiso 1 1 calc R U . . .
H8B H 0.581578 1.220536 0.180006 0.052 Uiso 1 1 calc R U . . .
C9 C 0.4698(3) 0.9790(8) 0.1283(2) 0.0441(9) Uani 1 1 d . . . . .
H9 H 0.420204 1.092251 0.124979 0.053 Uiso 1 1 calc R U . . .
C10 C 0.4501(2) 0.7792(8) 0.07460(19) 0.0391(8) Uani 1 1 d . . . . .
H10 H 0.498127 0.659553 0.077819 0.047 Uiso 1 1 calc R U . . .
C11 C 0.3571(3) 0.7316(8) 0.0095(2) 0.0402(9) Uani 1 1 d . . . . .
C12 C 0.2684(2) 0.6980(7) 0.09335(19) 0.0336(8) Uani 1 1 d . . . . .
C13 C 0.1928(2) 0.8411(7) 0.10745(18) 0.0335(7) Uani 1 1 d . . . . .
H13A H 0.135272 0.819857 0.056882 0.040 Uiso 1 1 calc R U . . .
H13B H 0.207617 1.034173 0.114185 0.040 Uiso 1 1 calc R U . . .
C14 C 0.1759(2) 0.7471(7) 0.18209(18) 0.0312(7) Uani 1 1 d . . . . .
C15 C 0.1105(2) 0.5448(7) 0.18124(17) 0.0304(7) Uani 1 1 d . . . . .
C16 C 0.0526(2) 0.3749(7) 0.11936(18) 0.0336(8) Uani 1 1 d . . . . .
H16 H 0.050771 0.380633 0.063931 0.040 Uiso 1 1 calc R U . . .
C17 C -0.0022(2) 0.1978(7) 0.14019(19) 0.0333(8) Uani 1 1 d . . . . .
C18 C 0.0005(2) 0.1859(7) 0.2216(2) 0.0346(8) Uani 1 1 d . . . . .
H18 H -0.037017 0.059860 0.234573 0.041 Uiso 1 1 calc R U . . .
C19 C 0.0568(2) 0.3543(7) 0.28363(18) 0.0348(8) Uani 1 1 d . . . . .
H19 H 0.058462 0.346446 0.339003 0.042 Uiso 1 1 calc R U . . .
C20 C 0.1108(2) 0.5351(7) 0.26259(17) 0.0310(7) Uani 1 1 d . . . . .
C21 C 0.2165(2) 0.8470(7) 0.26107(18) 0.0314(7) Uani 1 1 d . . . . .
C22 C 0.2845(2) 1.0682(8) 0.29109(18) 0.0366(8) Uani 1 1 d . . . . .
H22A H 0.266384 1.189882 0.326278 0.055 Uiso 1 1 calc R U . . .
H22B H 0.286339 1.166390 0.242824 0.055 Uiso 1 1 calc R U . . .
H22C H 0.345531 0.994318 0.323948 0.055 Uiso 1 1 calc R U . . .
C23 C 0.1841(2) 0.7961(7) 0.39242(18) 0.0352(8) Uani 1 1 d . . . . .
C24 C 0.2747(2) 0.8818(7) 0.45614(18) 0.0338(8) Uani 1 1 d . . . . .
C25 C 0.2761(2) 1.0815(8) 0.51272(19) 0.0367(8) Uani 1 1 d . . . . .
H25 H 0.221515 1.178219 0.504623 0.044 Uiso 1 1 calc R U . . .
C26 C 0.3563(2) 1.1393(7) 0.5803(2) 0.0386(9) Uani 1 1 d . . . . .
H26 H 0.357783 1.278527 0.618124 0.046 Uiso 1 1 calc R U . . .
C27 C 0.4348(2) 0.9920(8) 0.59250(18) 0.0375(8) Uani 1 1 d . . . . .
C28 C 0.4348(2) 0.7945(8) 0.53702(19) 0.0384(8) Uani 1 1 d . . . . .
H28 H 0.489241 0.695630 0.545932 0.046 Uiso 1 1 calc R U . . .
C29 C 0.3544(2) 0.7423(7) 0.46803(19) 0.0364(8) Uani 1 1 d . . . . .
H29 H 0.354022 0.609790 0.428636 0.044 Uiso 1 1 calc R U . . .
C30 C -0.1183(2) -0.1410(8) 0.0953(2) 0.0435(9) Uani 1 1 d . . . . .
H30A H -0.155602 -0.241303 0.044772 0.065 Uiso 1 1 calc R U . . .
H30B H -0.158708 -0.036897 0.114663 0.065 Uiso 1 1 calc R U . . .
H30C H -0.081916 -0.265993 0.139360 0.065 Uiso 1 1 calc R U . . .

loop_
_atom_site_aniso_label
_atom_site_aniso_U_11
_atom_site_aniso_U_22
_atom_site_aniso_U_33
_atom_site_aniso_U_23
_atom_site_aniso_U_13
_atom_site_aniso_U_12
Cl1 0.0406(5) 0.0636(7) 0.0388(4) -0.0078(5) 0.0061(4) -0.0094(5)
F1 0.0474(12) 0.0502(14) 0.0486(11) -0.0125(10) 0.0212(10) -0.0019(10)
F2 0.0564(14) 0.0726(17) 0.0390(10) 0.0131(11) 0.0250(10) 0.0020(12)
O1 0.0350(13) 0.075(2) 0.0374(12) -0.0093(13) 0.0168(11) -0.0085(14)
O2 0.0446(13) 0.0384(14) 0.0344(11) -0.0062(11) 0.0110(10) -0.0070(12)
O3 0.0458(14) 0.0435(16) 0.0456(13) 0.0129(12) 0.0231(11) 0.0116(13)
O4 0.0374(13) 0.0432(15) 0.0337(11) 0.0067(11) 0.0175(10) 0.0052(11)
N008 0.0309(14) 0.0358(16) 0.0274(12) 0.0002(11) 0.0102(11) -0.0014(13)
C1 0.046(2) 0.047(2) 0.0455(19) -0.0058(17) 0.0199(17) -0.0013(19)
C2 0.050(2) 0.060(3) 0.046(2) -0.0059(19) 0.0178(18) -0.004(2)
C3 0.042(2) 0.063(3) 0.051(2) 0.005(2) 0.0148(18) -0.002(2)
C4 0.045(2) 0.058(3) 0.076(3) 0.000(2) 0.023(2) 0.002(2)
C5 0.044(2) 0.042(2) 0.060(2) -0.0076(19) 0.0235(18) 0.0004(19)
C6 0.043(2) 0.036(2) 0.0420(18) 0.0034(16) 0.0219(16) -0.0023(17)
C7 0.045(2) 0.044(2) 0.0421(18) -0.0033(17) 0.0181(16) 0.0032(18)
C8 0.046(2) 0.036(2) 0.0460(19) -0.0051(18) 0.0163(16) 0.0014(19)
C9 0.044(2) 0.045(2) 0.0470(19) 0.0003(17) 0.0211(17) 0.0047(18)
C10 0.0358(19) 0.044(2) 0.0423(18) 0.0014(17) 0.0208(15) 0.0019(17)
C11 0.045(2) 0.047(2) 0.0347(17) -0.0006(16) 0.0214(16) 0.0035(18)
C12 0.0335(18) 0.037(2) 0.0267(16) 0.0018(14) 0.0082(14) 0.0002(15)
C13 0.0319(17) 0.0356(19) 0.0310(15) 0.0058(14) 0.0101(13) 0.0053(15)
C14 0.0281(16) 0.0339(19) 0.0297(15) 0.0040(14) 0.0092(13) 0.0043(15)
C15 0.0301(16) 0.0327(18) 0.0263(14) 0.0018(15) 0.0089(12) 0.0049(15)
C16 0.0359(18) 0.036(2) 0.0272(15) 0.0028(14) 0.0104(14) 0.0074(16)
C17 0.0326(18) 0.0326(19) 0.0304(16) -0.0007(14) 0.0078(13) 0.0039(14)
C18 0.0327(18) 0.034(2) 0.0358(17) 0.0036(14) 0.0118(14) 0.0004(15)
C19 0.0376(19) 0.039(2) 0.0288(15) 0.0022(15) 0.0139(14) 0.0014(16)
C20 0.0307(16) 0.0317(19) 0.0278(14) 0.0000(15) 0.0086(12) 0.0003(15)
C21 0.0284(17) 0.0321(19) 0.0334(16) 0.0045(14) 0.0118(13) 0.0015(14)
C22 0.0360(17) 0.040(2) 0.0317(15) 0.0026(16) 0.0111(13) -0.0032(16)
C23 0.0352(19) 0.041(2) 0.0277(15) -0.0002(15) 0.0111(14) 0.0012(16)
C24 0.0351(18) 0.037(2) 0.0289(15) 0.0016(14) 0.0126(14) -0.0022(16)
C25 0.0338(18) 0.041(2) 0.0372(16) -0.0018(16) 0.0158(14) 0.0018(16)
C26 0.041(2) 0.042(2) 0.0339(17) -0.0079(15) 0.0163(15) -0.0050(17)
C27 0.0353(19) 0.045(2) 0.0308(16) 0.0004(15) 0.0120(14) -0.0061(17)
C28 0.0344(18) 0.041(2) 0.0378(17) -0.0018(16) 0.0114(14) 0.0001(16)
C29 0.0393(19) 0.035(2) 0.0334(17) -0.0043(15) 0.0129(14) 0.0012(17)
C30 0.042(2) 0.039(2) 0.0440(19) -0.0045(17) 0.0111(16) -0.0059(18)

loop_
_atom_type_symbol
_atom_type_description
_atom_type_scat_dispersion_real
_atom_type_scat_dispersion_imag
_atom_type_scat_source
C C 0.0181 0.0091 'International Tables Vol C Tables 4.2.6.8 and 6.1.1.4'
H H 0.0000 0.0000 'International Tables Vol C Tables 4.2.6.8 and 6.1.1.4'
Cl Cl 0.3639 0.7018 'International Tables Vol C Tables 4.2.6.8 and 6.1.1.4'
F F 0.0727 0.0534 'International Tables Vol C Tables 4.2.6.8 and 6.1.1.4'
N N 0.0311 0.0180 'International Tables Vol C Tables 4.2.6.8 and 6.1.1.4'
O O 0.0492 0.0322 'International Tables Vol C Tables 4.2.6.8 and 6.1.1.4'

loop_
_geom_angle_atom_site_label_1
_geom_angle_atom_site_label_2
_geom_angle_atom_site_label_3
_geom_angle
_geom_angle_site_symmetry_1
_geom_angle_site_symmetry_3
_geom_angle_publ_flag
C17 O2 C30 116.8(2) . . ?
C12 O4 C11 119.1(3) . . ?
C20 N008 C21 108.1(2) . . ?
C23 N008 C20 122.1(3) . . ?
C23 N008 C21 127.8(3) . . ?
C2 C1 H1 119.5 . . ?
C2 C1 C6 120.9(4) . . ?
C6 C1 H1 119.5 . . ?
C1 C2 H2 119.7 . . ?
C3 C2 C1 120.5(4) . . ?
C3 C2 H2 119.7 . . ?
C2 C3 H3 120.4 . . ?
C4 C3 C2 119.2(4) . . ?
C4 C3 H3 120.4 . . ?
C3 C4 H4 119.5 . . ?
C3 C4 C5 121.0(4) . . ?
C5 C4 H4 119.5 . . ?
C4 C5 H5 119.6 . . ?
C4 C5 C6 120.9(4) . . ?
C6 C5 H5 119.6 . . ?
C1 C6 C7 123.6(3) . . ?
C5 C6 C1 117.6(4) . . ?
C5 C6 C7 118.8(3) . . ?
C6 C7 H7A 108.1 . . ?
C6 C7 H7B 108.1 . . ?
C6 C7 C8 117.0(3) . . ?
H7A C7 H7B 107.3 . . ?
C8 C7 H7A 108.1 . . ?
C8 C7 H7B 108.1 . . ?
C7 C8 H8A 108.6 . . ?
C7 C8 H8B 108.6 . . ?
H8A C8 H8B 107.6 . . ?
C9 C8 C7 114.7(3) . . ?
C9 C8 H8A 108.6 . . ?
C9 C8 H8B 108.6 . . ?
C8 C9 H9 116.7 . . ?
C10 C9 C8 126.6(4) . . ?
C10 C9 H9 116.7 . . ?
C9 C10 H10 118.3 . . ?
C9 C10 C11 123.3(4) . . ?
C11 C10 H10 118.3 . . ?
F1 C11 O4 109.4(3) . . ?
F1 C11 C10 110.8(3) . . ?
F2 C11 F1 104.9(3) . . ?
F2 C11 O4 103.3(3) . . ?
F2 C11 C10 111.4(3) . . ?
O4 C11 C10 116.2(3) . . ?
O3 C12 O4 123.7(3) . . ?
O3 C12 C13 127.1(3) . . ?
O4 C12 C13 109.2(3) . . ?
C12 C13 H13A 108.6 . . ?
C12 C13 H13B 108.6 . . ?
C12 C13 C14 114.6(3) . . ?
H13A C13 H13B 107.6 . . ?
C14 C13 H13A 108.6 . . ?
C14 C13 H13B 108.6 . . ?
C15 C14 C13 125.6(3) . . ?
C21 C14 C13 125.6(3) . . ?
C21 C14 C15 108.8(3) . . ?
C16 C15 C14 133.5(3) . . ?
C16 C15 C20 119.5(3) . . ?
C20 C15 C14 107.0(3) . . ?
C15 C16 H16 120.6 . . ?
C17 C16 C15 118.7(3) . . ?
C17 C16 H16 120.6 . . ?
O2 C17 C16 115.7(3) . . ?
O2 C17 C18 123.1(3) . . ?
C16 C17 C18 121.1(3) . . ?
C17 C18 H18 119.5 . . ?
C19 C18 C17 121.0(3) . . ?
C19 C18 H18 119.5 . . ?
C18 C19 H19 121.0 . . ?
C18 C19 C20 117.9(3) . . ?
C20 C19 H19 121.0 . . ?
C15 C20 N008 107.5(3) . . ?
C19 C20 N008 130.7(3) . . ?
C19 C20 C15 121.7(3) . . ?
N008 C21 C22 123.1(3) . . ?
C14 C21 N008 108.6(3) . . ?
C14 C21 C22 128.1(3) . . ?
C21 C22 H22A 109.5 . . ?
C21 C22 H22B 109.5 . . ?
C21 C22 H22C 109.5 . . ?
H22A C22 H22B 109.5 . . ?
H22A C22 H22C 109.5 . . ?
H22B C22 H22C 109.5 . . ?
O1 C23 N008 120.1(3) . . ?
O1 C23 C24 120.7(3) . . ?
N008 C23 C24 119.0(3) . . ?
C25 C24 C23 118.3(3) . . ?
C29 C24 C23 121.3(3) . . ?
C29 C24 C25 119.6(3) . . ?
C24 C25 H25 119.8 . . ?
C26 C25 C24 120.3(3) . . ?
C26 C25 H25 119.8 . . ?
C25 C26 H26 120.4 . . ?
C25 C26 C27 119.2(3) . . ?
C27 C26 H26 120.4 . . ?
C26 C27 Cl1 119.1(3) . . ?
C28 C27 Cl1 119.5(3) . . ?
C28 C27 C26 121.4(3) . . ?
C27 C28 H28 120.5 . . ?
C27 C28 C29 119.0(3) . . ?
C29 C28 H28 120.5 . . ?
C24 C29 C28 120.5(3) . . ?
C24 C29 H29 119.8 . . ?
C28 C29 H29 119.8 . . ?
O2 C30 H30A 109.5 . . ?
O2 C30 H30B 109.5 . . ?
O2 C30 H30C 109.5 . . ?
H30A C30 H30B 109.5 . . ?
H30A C30 H30C 109.5 . . ?
H30B C30 H30C 109.5 . . ?

loop_
_geom_bond_atom_site_label_1
_geom_bond_atom_site_label_2
_geom_bond_distance
_geom_bond_site_symmetry_2
_geom_bond_publ_flag
Cl1 C27 1.739(3) . ?
F1 C11 1.359(4) . ?
F2 C11 1.354(4) . ?
O1 C23 1.214(4) . ?
O2 C17 1.375(4) . ?
O2 C30 1.433(4) . ?
O3 C12 1.201(4) . ?
O4 C11 1.402(4) . ?
O4 C12 1.366(4) . ?
N008 C20 1.414(4) . ?
N008 C21 1.420(4) . ?
N008 C23 1.401(4) . ?
C1 H1 0.9500 . ?
C1 C2 1.384(5) . ?
C1 C6 1.388(5) . ?
C2 H2 0.9500 . ?
C2 C3 1.371(5) . ?
C3 H3 0.9500 . ?
C3 C4 1.363(6) . ?
C4 H4 0.9500 . ?
C4 C5 1.380(5) . ?
C5 H5 0.9500 . ?
C5 C6 1.387(5) . ?
C6 C7 1.510(5) . ?
C7 H7A 0.9900 . ?
C7 H7B 0.9900 . ?
C7 C8 1.509(5) . ?
C8 H8A 0.9900 . ?
C8 H8B 0.9900 . ?
C8 C9 1.490(5) . ?
C9 H9 0.9500 . ?
C9 C10 1.317(5) . ?
C10 H10 0.9500 . ?
C10 C11 1.480(5) . ?
C12 C13 1.493(5) . ?
C13 H13A 0.9900 . ?
C13 H13B 0.9900 . ?
C13 C14 1.495(4) . ?
C14 C15 1.441(5) . ?
C14 C21 1.359(4) . ?
C15 C16 1.393(5) . ?
C15 C20 1.409(4) . ?
C16 H16 0.9500 . ?
C16 C17 1.381(5) . ?
C17 C18 1.396(4) . ?
C18 H18 0.9500 . ?
C18 C19 1.381(5) . ?
C19 H19 0.9500 . ?
C19 C20 1.387(5) . ?
C21 C22 1.487(5) . ?
C22 H22A 0.9800 . ?
C22 H22B 0.9800 . ?
C22 H22C 0.9800 . ?
C23 C24 1.487(4) . ?
C24 C25 1.394(5) . ?
C24 C29 1.382(5) . ?
C25 H25 0.9500 . ?
C25 C26 1.378(5) . ?
C26 H26 0.9500 . ?
C26 C27 1.385(5) . ?
C27 C28 1.379(5) . ?
C28 H28 0.9500 . ?
C28 C29 1.386(4) . ?
C29 H29 0.9500 . ?
C30 H30A 0.9800 . ?
C30 H30B 0.9800 . ?
C30 H30C 0.9800 . ?

loop_
_geom_torsion_atom_site_label_1
_geom_torsion_atom_site_label_2
_geom_torsion_atom_site_label_3
_geom_torsion_atom_site_label_4
_geom_torsion
_geom_torsion_site_symmetry_1
_geom_torsion_site_symmetry_2
_geom_torsion_site_symmetry_3
_geom_torsion_site_symmetry_4
_geom_torsion_publ_flag
Cl1 C27 C28 C29 177.5(3) . . . . ?
O1 C23 C24 C25 -39.3(5) . . . . ?
O1 C23 C24 C29 131.0(4) . . . . ?
O2 C17 C18 C19 -179.4(3) . . . . ?
O3 C12 C13 C14 6.3(5) . . . . ?
O4 C12 C13 C14 -174.3(3) . . . . ?
N008 C23 C24 C25 146.2(3) . . . . ?
N008 C23 C24 C29 -43.4(5) . . . . ?
C1 C2 C3 C4 -0.3(6) . . . . ?
C1 C6 C7 C8 9.9(5) . . . . ?
C2 C1 C6 C5 -1.8(5) . . . . ?
C2 C1 C6 C7 176.1(3) . . . . ?
C2 C3 C4 C5 0.2(6) . . . . ?
C3 C4 C5 C6 -0.9(6) . . . . ?
C4 C5 C6 C1 1.6(6) . . . . ?
C4 C5 C6 C7 -176.3(4) . . . . ?
C5 C6 C7 C8 -172.3(3) . . . . ?
C6 C1 C2 C3 1.1(6) . . . . ?
C6 C7 C8 C9 -179.9(3) . . . . ?
C7 C8 C9 C10 -6.8(5) . . . . ?
C8 C9 C10 C11 -178.0(4) . . . . ?
C9 C10 C11 F1 -155.0(3) . . . . ?
C9 C10 C11 F2 88.6(4) . . . . ?
C9 C10 C11 O4 -29.2(5) . . . . ?
C11 O4 C12 O3 -6.5(5) . . . . ?
C11 O4 C12 C13 174.1(3) . . . . ?
C12 O4 C11 F1 61.5(4) . . . . ?
C12 O4 C11 F2 172.8(3) . . . . ?
C12 O4 C11 C10 -64.9(4) . . . . ?
C12 C13 C14 C15 -92.7(4) . . . . ?
C12 C13 C14 C21 90.5(4) . . . . ?
C13 C14 C15 C16 4.9(6) . . . . ?
C13 C14 C15 C20 -174.8(3) . . . . ?
C13 C14 C21 N008 176.3(3) . . . . ?
C13 C14 C21 C22 0.8(6) . . . . ?
C14 C15 C16 C17 179.3(3) . . . . ?
C14 C15 C20 N008 -3.0(4) . . . . ?
C14 C15 C20 C19 -178.2(3) . . . . ?
C15 C14 C21 N008 -0.9(4) . . . . ?
C15 C14 C21 C22 -176.5(3) . . . . ?
C15 C16 C17 O2 180.0(3) . . . . ?
C15 C16 C17 C18 -0.6(5) . . . . ?
C16 C15 C20 N008 177.3(3) . . . . ?
C16 C15 C20 C19 2.1(5) . . . . ?
C16 C17 C18 C19 1.2(5) . . . . ?
C17 C18 C19 C20 -0.2(5) . . . . ?
C18 C19 C20 N008 -175.4(3) . . . . ?
C18 C19 C20 C15 -1.5(5) . . . . ?
C20 N008 C21 C14 -1.0(4) . . . . ?
C20 N008 C21 C22 174.9(3) . . . . ?
C20 N008 C23 O1 -21.5(5) . . . . ?
C20 N008 C23 C24 152.9(3) . . . . ?
C20 C15 C16 C17 -1.0(5) . . . . ?
C21 N008 C20 C15 2.5(4) . . . . ?
C21 N008 C20 C19 177.1(3) . . . . ?
C21 N008 C23 O1 139.9(4) . . . . ?
C21 N008 C23 C24 -45.6(5) . . . . ?
C21 C14 C15 C16 -177.9(3) . . . . ?
C21 C14 C15 C20 2.5(4) . . . . ?
C23 N008 C20 C15 167.2(3) . . . . ?
C23 N008 C20 C19 -18.3(5) . . . . ?
C23 N008 C21 C14 -164.5(3) . . . . ?
C23 N008 C21 C22 11.3(5) . . . . ?
C23 C24 C25 C26 170.3(3) . . . . ?
C23 C24 C29 C28 -168.3(3) . . . . ?
C24 C25 C26 C27 -1.6(5) . . . . ?
C25 C24 C29 C28 1.9(5) . . . . ?
C25 C26 C27 Cl1 -175.9(3) . . . . ?
C25 C26 C27 C28 2.0(5) . . . . ?
C26 C27 C28 C29 -0.4(5) . . . . ?
C27 C28 C29 C24 -1.6(5) . . . . ?
C29 C24 C25 C26 -0.3(5) . . . . ?
C30 O2 C17 C16 -177.3(3) . . . . ?
C30 O2 C17 C18 3.3(5) . . . . ?
